data_2206875
loop_
_publ_author_name
'Ronaldson, Vicki'
'Storey, John. M. D.'
'Harrison, William T. A.'

_publ_section_title
;
 <i>N</i>-(2-Bromophenyl)propionamide
;
_journal_coeditor_code BT6731
_journal_issue 10
_journal_name_full 'Acta Crystallographica Section E'
_journal_page_first o3200
_journal_page_last o3202
_journal_paper_doi 10.1107/S1600536805027935
_journal_volume 61
_journal_year 2005
_chemical_formula_iupac 'C9 H10 Br N O'
_chemical_formula_moiety 'C9 H10 Br N O'
_chemical_formula_sum 'C9 H10 Br N O'
_chemical_formula_weight 228.09
_chemical_name_systematic
;
N-(2-Bromophenyl)propionamide
;
_space_group_IT_number 14
_symmetry_cell_setting monoclinic
_symmetry_space_group_name_Hall '-P 2yn'
_symmetry_space_group_name_H-M 'P 1 21/n 1'
_atom_sites_solution_hydrogens geom
_atom_sites_solution_primary direct
_atom_sites_solution_secondary difmap
_audit_creation_method SHELXL-97
_cell_angle_alpha 90.00
_cell_angle_beta 93.964(2)
_cell_angle_gamma 90.00
_cell_formula_units_Z 4
_cell_length_a 4.87010(10)
_cell_length_b 11.8048(4)
_cell_length_c 15.9296(5)
_cell_measurement_reflns_used 2165
_cell_measurement_temperature 120(2)
_cell_measurement_theta_max 27.48
_cell_measurement_theta_min 2.91
_cell_volume 913.61(5)
_computing_cell_refinement 'SCALEPACK (Otwinowski & Minor, 1997)'
_computing_data_collection 'COLLECT (Nonius, 1998)'
_computing_data_reduction 'SCALEPACK and DENZO (Otwinowski & Minor, 1997), and SORTAV (Blessing, 1995)'
_computing_molecular_graphics 'ORTEP3 (Farrugia, 1997)'
_computing_publication_material SHELXL97
_computing_structure_refinement 'SHELXL97 (Sheldrick, 1997)'
_computing_structure_solution 'SHELXS97 (Sheldrick, 1997)'
_diffrn_ambient_temperature 120(2)
_diffrn_measured_fraction_theta_full 0.994
_diffrn_measured_fraction_theta_max 0.994
_diffrn_measurement_device_type 'Nonius KappaCCD'
_diffrn_measurement_method '\w and \f'
_diffrn_radiation_monochromator graphite
_diffrn_radiation_source 'fine-focus sealed tube'
_diffrn_radiation_type MoK\a
_diffrn_radiation_wavelength 0.71073
_diffrn_reflns_av_R_equivalents 0.0425
_diffrn_reflns_av_sigmaI/netI 0.0304
_diffrn_reflns_limit_h_max 6
_diffrn_reflns_limit_h_min -6
_diffrn_reflns_limit_k_max 15
_diffrn_reflns_limit_k_min -15
_diffrn_reflns_limit_l_max 20
_diffrn_reflns_limit_l_min -20
_diffrn_reflns_number 13742
_diffrn_reflns_theta_full 27.54
_diffrn_reflns_theta_max 27.54
_diffrn_reflns_theta_min 3.09
_diffrn_standards_decay_% 0
_exptl_absorpt_coefficient_mu 4.449
_exptl_absorpt_correction_T_max 0.916
_exptl_absorpt_correction_T_min 0.297
_exptl_absorpt_correction_type multi-scan
_exptl_absorpt_process_details '(SADABS; Bruker, 2003)'
_exptl_crystal_colour colourless
_exptl_crystal_density_diffrn 1.658
_exptl_crystal_density_method 'not measured'
_exptl_crystal_description needle
_exptl_crystal_F_000 456
_exptl_crystal_size_max 0.36
_exptl_crystal_size_mid 0.05
_exptl_crystal_size_min 0.02
_refine_diff_density_max 0.383
_refine_diff_density_min -0.370
_refine_ls_extinction_coef 0.0039(9)
_refine_ls_extinction_expression Fc^*^=kFc[1+0.001xFc^2^\l^3^/sin(2\q)]^-1/4^
_refine_ls_extinction_method SHELXL97
_refine_ls_goodness_of_fit_ref 1.072
_refine_ls_hydrogen_treatment mixed
_refine_ls_matrix_type full
_refine_ls_number_parameters 114
_refine_ls_number_reflns 2092
_refine_ls_number_restraints 0
_refine_ls_restrained_S_all 1.072
_refine_ls_R_factor_all 0.0340
_refine_ls_R_factor_gt 0.0269
_refine_ls_shift/su_max 0.001
_refine_ls_shift/su_mean 0.000
_refine_ls_structure_factor_coef Fsqd
_refine_ls_weighting_details 'calc w = 1/[\s^2^(Fo^2^)+(0.0226P)^2^+0.9463P] where P = (Fo^2^+2Fc^2^)/3'
_refine_ls_weighting_scheme calc
_refine_ls_wR_factor_gt 0.0620
_refine_ls_wR_factor_ref 0.0648
_reflns_number_gt 1822
_reflns_number_total 2092
_reflns_threshold_expression I>2\s(I)
_cod_data_source_file bt6731.cif
_cod_data_source_block I
_cod_original_sg_symbol_H-M 'P 21/n'
_cod_database_code 2206875
_cod_database_fobs_code 2206875

loop_
_symmetry_equiv_pos_as_xyz
'x, y, z'
'-x+1/2, y+1/2, -z+1/2'
'-x, -y, -z'
'x-1/2, -y-1/2, z-1/2'

loop_
_atom_site_label
_atom_site_fract_x
_atom_site_fract_y
_atom_site_fract_z
_atom_site_U_iso_or_equiv
_atom_site_adp_type
_atom_site_calc_flag
_atom_site_refinement_flags
_atom_site_occupancy
_atom_site_type_symbol
C1 0.4616(5) 0.54914(19) 0.20494(14) 0.0194(5) Uani d . 1 C
C2 0.5180(5) 0.6609(2) 0.22655(15) 0.0237(5) Uani d . 1 C
H2 0.4342 0.6949 0.2724 0.028 Uiso calc R 1 H
C3 0.6975(5) 0.7226(2) 0.18071(16) 0.0273(5) Uani d . 1 C
H3 0.7417 0.7985 0.1960 0.033 Uiso calc R 1 H
C4 0.8129(5) 0.6731(2) 0.11218(16) 0.0260(5) Uani d . 1 C
H4 0.9370 0.7153 0.0809 0.031 Uiso calc R 1 H
C5 0.7481(5) 0.5631(2) 0.08939(15) 0.0236(5) Uani d . 1 C
H5 0.8228 0.5311 0.0412 0.028 Uiso calc R 1 H
C6 0.5740(4) 0.4983(2) 0.13620(14) 0.0186(5) Uani d . 1 C
C7 0.6917(4) 0.3057(2) 0.09094(13) 0.0186(5) Uani d . 1 C
C8 0.5718(5) 0.1890(2) 0.07664(16) 0.0238(5) Uani d . 1 C
H8A 0.4053 0.1950 0.0376 0.029 Uiso calc R 1 H
H8B 0.5139 0.1594 0.1308 0.029 Uiso calc R 1 H
C9 0.7679(5) 0.1053(2) 0.04102(19) 0.0334(6) Uani d . 1 C
H9A 0.6908 0.0288 0.0435 0.050 Uiso calc R 1 H
H9B 0.9451 0.1080 0.0741 0.050 Uiso calc R 1 H
H9C 0.7949 0.1249 -0.0176 0.050 Uiso calc R 1 H
N1 0.5104(4) 0.38443(17) 0.11491(12) 0.0199(4) Uani d . 1 N
H1 0.342(6) 0.367(2) 0.1167(16) 0.024 Uiso d . 1 H
O1 0.9361(3) 0.32624(14) 0.08417(11) 0.0241(4) Uani d . 1 O
Br1 0.23270(5) 0.46366(2) 0.273034(14) 0.02474(11) Uani d . 1 Br

loop_
_atom_site_aniso_label
_atom_site_aniso_U_11
_atom_site_aniso_U_22
_atom_site_aniso_U_33
_atom_site_aniso_U_12
_atom_site_aniso_U_13
_atom_site_aniso_U_23
C1 0.0135(10) 0.0232(12) 0.0217(11) -0.0002(9) 0.0026(8) 0.0011(9)
C2 0.0237(12) 0.0234(12) 0.0243(12) 0.0024(9) 0.0030(9) -0.0022(10)
C3 0.0258(13) 0.0202(12) 0.0357(14) -0.0008(10) 0.0011(10) -0.0007(11)
C4 0.0195(12) 0.0277(13) 0.0311(13) -0.0039(10) 0.0034(10) 0.0064(10)
C5 0.0195(12) 0.0279(13) 0.0242(12) 0.0007(9) 0.0064(9) 0.0003(10)
C6 0.0138(10) 0.0211(11) 0.0205(11) 0.0014(9) -0.0008(9) 0.0013(9)
C7 0.0162(11) 0.0244(12) 0.0152(10) -0.0014(9) 0.0017(8) -0.0003(9)
C8 0.0149(11) 0.0229(12) 0.0336(13) -0.0034(9) 0.0019(9) -0.0025(10)
C9 0.0265(13) 0.0269(13) 0.0472(16) -0.0046(11) 0.0046(12) -0.0115(12)
N1 0.0119(9) 0.0239(10) 0.0242(10) -0.0033(8) 0.0038(7) -0.0028(8)
O1 0.0142(8) 0.0249(9) 0.0334(9) -0.0022(6) 0.0043(7) -0.0052(7)
Br1 0.02460(16) 0.02600(15) 0.02478(16) -0.00150(9) 0.01004(10) -0.00078(10)

loop_
_atom_type_symbol
_atom_type_description
_atom_type_scat_dispersion_real
_atom_type_scat_dispersion_imag
_atom_type_scat_source
C C 0.0033 0.0016 'International Tables Vol C Tables 4.2.6.8 and 6.1.1.4'
H H 0.0000 0.0000 'International Tables Vol C Tables 4.2.6.8 and 6.1.1.4'
N N 0.0061 0.0033 'International Tables Vol C Tables 4.2.6.8 and 6.1.1.4'
O O 0.0106 0.0060 'International Tables Vol C Tables 4.2.6.8 and 6.1.1.4'
Br Br -0.2901 2.4595 'International Tables Vol C Tables 4.2.6.8 and 6.1.1.4'

loop_
_geom_angle_atom_site_label_1
_geom_angle_atom_site_label_2
_geom_angle_atom_site_label_3
_geom_angle
C2 C1 C6 121.5(2)
C2 C1 Br1 118.57(17)
C6 C1 Br1 119.90(17)
C3 C2 C1 119.4(2)
C3 C2 H2 120.3
C1 C2 H2 120.3
C2 C3 C4 119.9(2)
C2 C3 H3 120.1
C4 C3 H3 120.1
C5 C4 C3 120.3(2)
C5 C4 H4 119.9
C3 C4 H4 119.9
C4 C5 C6 120.8(2)
C4 C5 H5 119.6
C6 C5 H5 119.6
C1 C6 C5 118.1(2)
C1 C6 N1 120.4(2)
C5 C6 N1 121.6(2)
O1 C7 N1 122.9(2)
O1 C7 C8 122.4(2)
N1 C7 C8 114.60(19)
C7 C8 C9 113.92(19)
C7 C8 H8A 108.8
C9 C8 H8A 108.8
C7 C8 H8B 108.8
C9 C8 H8B 108.8
H8A C8 H8B 107.7
C8 C9 H9A 109.5
C8 C9 H9B 109.5
H9A C9 H9B 109.5
C8 C9 H9C 109.5
H9A C9 H9C 109.5
H9B C9 H9C 109.5
C7 N1 C6 125.68(19)
C7 N1 H1 119.4(18)
C6 N1 H1 114.9(18)

loop_
_geom_bond_atom_site_label_1
_geom_bond_atom_site_label_2
_geom_bond_distance
C1 C2 1.386(3)
C1 C6 1.393(3)
C1 Br1 1.899(2)
C2 C3 1.384(3)
C2 H2 0.9500
C3 C4 1.390(4)
C3 H3 0.9500
C4 C5 1.379(3)
C4 H4 0.9500
C5 C6 1.395(3)
C5 H5 0.9500
C6 N1 1.416(3)
C7 O1 1.227(3)
C7 N1 1.355(3)
C7 C8 1.507(3)
C8 C9 1.512(3)
C8 H8A 0.9900
C8 H8B 0.9900
C9 H9A 0.9800
C9 H9B 0.9800
C9 H9C 0.9800
N1 H1 0.85(3)

loop_
_geom_hbond_atom_site_label_D
_geom_hbond_atom_site_label_H
_geom_hbond_atom_site_label_A
_geom_hbond_site_symmetry_A
_geom_hbond_distance_DH
_geom_hbond_distance_HA
_geom_hbond_distance_DA
_geom_hbond_angle_DHA
N1 H1 O1 1_455 0.85(3) 2.06(3) 2.889(2) 164(2)

loop_
_geom_torsion_atom_site_label_1
_geom_torsion_atom_site_label_2
_geom_torsion_atom_site_label_3
_geom_torsion_atom_site_label_4
_geom_torsion
C6 C1 C2 C3 -2.3(4)
Br1 C1 C2 C3 176.17(18)
C1 C2 C3 C4 1.9(4)
C2 C3 C4 C5 0.4(4)
C3 C4 C5 C6 -2.3(4)
C2 C1 C6 C5 0.4(4)
Br1 C1 C6 C5 -178.01(17)
C2 C1 C6 N1 -179.3(2)
Br1 C1 C6 N1 2.3(3)
C4 C5 C6 C1 1.9(4)
C4 C5 C6 N1 -178.5(2)
O1 C7 C8 C9 -8.7(3)
N1 C7 C8 C9 173.8(2)
O1 C7 N1 C6 -0.9(4)
C8 C7 N1 C6 176.7(2)
C1 C6 N1 C7 -138.0(2)
C5 C6 N1 C7 42.4(3)

loop_
_cod_related_entry_id
_cod_related_entry_database
_cod_related_entry_code
1 ChemSpider 806861
